data_4328219
loop_
_publ_author_name
'Roberto Ciganda'
'Mar\'ia A. Garralda'
'Lourdes Ibarlucea'
'Claudio Mendicute-Fierro'
'M. Carmen Torralba'
'M. Rosario Torres'

_publ_contact_author
; 
      Torralba, M. Carmen
      Departamento de Qu\'imica Inorg\'anica I
      Facultad de Ciencias Qu\'imicas 
      Universidad Complutense de Madrid
      28040 Madrid (Spain)
;
_publ_contact_author_email torralba@quim.ucm.es
_publ_contact_author_fax '+34 91 3944352'
_publ_contact_author_phone '+34 91 3944233'
_publ_section_title
;
 Reactions of Hydridoirida-\b-diketones with Amines or with
 2-Aminopyridines: Formation of Hydridoirida-\b-ketoimines, PCN Terdentate
 Ligands, and Acyl Decarbonylation
;
_journal_name_full 'Inorganic Chemistry'
_journal_page_first 1760
_journal_page_last 1768
_journal_paper_doi 10.1021/ic202065d
_journal_volume 51
_journal_year 2012
_chemical_formula_moiety 'C44 H36 Cl Ir N2 O P2, C4 H10 O'
_chemical_formula_sum 'C48 H46 Cl Ir N2 O2 P2'
_chemical_formula_weight 972.46
_chemical_name_systematic
; 
 ? 
;
_space_group_IT_number 2
_symmetry_cell_setting triclinic
_symmetry_space_group_name_Hall '-P 1'
_symmetry_space_group_name_H-M 'P -1'
_atom_sites_solution_hydrogens 'geom and Fourier'
_atom_sites_solution_primary direct
_atom_sites_solution_secondary difmap
_audit_creation_method SHELXL-97
_cell_angle_alpha 89.3450(10)
_cell_angle_beta 78.7960(10)
_cell_angle_gamma 78.2530(10)
_cell_formula_units_Z 2
_cell_length_a 11.0825(7)
_cell_length_b 13.0297(8)
_cell_length_c 15.0971(10)
_cell_measurement_reflns_used 6652
_cell_measurement_temperature 296(2)
_cell_measurement_theta_max 27.12
_cell_measurement_theta_min 2.44
_cell_volume 2092.8(2)
_computing_cell_refinement 'Bruker SMART'
_computing_data_collection 'Bruker SMART'
_computing_data_reduction 'Bruker SAINT'
_computing_molecular_graphics 'Bruker SHELXTL'
_computing_publication_material 'Bruker SHELXTL'
_computing_structure_refinement 'SHELXL-97 (Sheldrick, 1997)'
_computing_structure_solution 'SHELXS-97 (Sheldrick, 1990)'
_diffrn_ambient_temperature 296(2)
_diffrn_measured_fraction_theta_full 0.997
_diffrn_measured_fraction_theta_max 0.997
_diffrn_measurement_device_type 'CCD area detector'
_diffrn_measurement_method 'phi and omega scans'
_diffrn_radiation_monochromator graphite
_diffrn_radiation_source 'fine-focus sealed tube'
_diffrn_radiation_type MoK\a
_diffrn_radiation_wavelength 0.71073
_diffrn_reflns_av_R_equivalents 0.0284
_diffrn_reflns_av_sigmaI/netI 0.0301
_diffrn_reflns_limit_h_max 13
_diffrn_reflns_limit_h_min -13
_diffrn_reflns_limit_k_max 15
_diffrn_reflns_limit_k_min -15
_diffrn_reflns_limit_l_max 17
_diffrn_reflns_limit_l_min -17
_diffrn_reflns_number 21188
_diffrn_reflns_theta_full 25.00
_diffrn_reflns_theta_max 25.00
_diffrn_reflns_theta_min 1.91
_exptl_absorpt_coefficient_mu 3.372
_exptl_absorpt_correction_T_max 0.7742
_exptl_absorpt_correction_T_min 0.3457
_exptl_absorpt_correction_type multi-scan
_exptl_absorpt_process_details SADABS
_exptl_crystal_colour yellow
_exptl_crystal_density_diffrn 1.543
_exptl_crystal_density_meas 0
_exptl_crystal_description prismatic
_exptl_crystal_F_000 976
_exptl_crystal_size_max 0.40
_exptl_crystal_size_mid 0.27
_exptl_crystal_size_min 0.08
_refine_diff_density_max 0.935
_refine_diff_density_min -0.815
_refine_diff_density_rms 0.073
_refine_ls_extinction_method none
_refine_ls_goodness_of_fit_ref 1.065
_refine_ls_hydrogen_treatment constr
_refine_ls_matrix_type full
_refine_ls_number_parameters 505
_refine_ls_number_reflns 7349
_refine_ls_number_restraints 0
_refine_ls_restrained_S_all 1.065
_refine_ls_R_factor_all 0.0267
_refine_ls_R_factor_gt 0.0212
_refine_ls_shift/su_max 0.003
_refine_ls_shift/su_mean 0.000
_refine_ls_structure_factor_coef Fsqd
_refine_ls_weighting_details 'calc w=1/[\s^2^(Fo^2^)+(0.0276P)^2^+0.0000P] where P=(Fo^2^+2Fc^2^)/3'
_refine_ls_weighting_scheme calc
_refine_ls_wR_factor_gt 0.0494
_refine_ls_wR_factor_ref 0.0512
_reflns_number_gt 6539
_reflns_number_total 7349
_reflns_threshold_expression >2sigma(I)
_cod_data_source_file ic202065d_si_001_3.cif
_cod_data_source_block '[C44H36ClN2OP2Ir]C4H10O(compound13)'
_cod_database_code 4328219

loop_
_symmetry_equiv_pos_as_xyz
'x, y, z'
'-x, -y, -z'

loop_
_atom_site_label
_atom_site_type_symbol
_atom_site_fract_x
_atom_site_fract_y
_atom_site_fract_z
_atom_site_U_iso_or_equiv
_atom_site_adp_type
_atom_site_occupancy
_atom_site_symmetry_multiplicity
_atom_site_calc_flag
_atom_site_refinement_flags
Ir Ir 0.263408(9) 0.690362(8) 0.744304(7) 0.03187(5) Uani 1 1 d .
Cl1 Cl 0.21183(7) 0.52167(6) 0.78684(5) 0.04757(19) Uani 1 1 d .
P1 P 0.05381(7) 0.77452(6) 0.80136(5) 0.03479(17) Uani 1 1 d .
P2 P 0.34786(7) 0.82177(6) 0.67737(5) 0.03534(17) Uani 1 1 d .
N1 N 0.3534(2) 0.67892(19) 0.85980(16) 0.0413(6) Uani 1 1 d .
N2 N 0.5215(2) 0.5967(2) 0.75306(17) 0.0449(6) Uani 1 1 d .
H2 H 0.5938 0.5443 0.7432 0.054 Uiso 1 1 d .
O1 O 0.25834(19) 0.63596(18) 0.55851(14) 0.0511(6) Uani 1 1 d .
C1 C 0.1958(2) 0.6665(2) 0.63297(19) 0.0340(6) Uani 1 1 d .
C2 C 0.0541(3) 0.6797(2) 0.6425(2) 0.0368(7) Uani 1 1 d .
C3 C -0.0257(3) 0.7319(2) 0.7181(2) 0.0387(7) Uani 1 1 d .
C4 C -0.1560(3) 0.7455(3) 0.7247(2) 0.0500(8) Uani 1 1 d .
H4 H -0.2105 0.7808 0.7747 0.060 Uiso 1 1 calc R
C5 C -0.2032(3) 0.7071(3) 0.6577(3) 0.0566(9) Uani 1 1 d .
H5 H -0.2897 0.7173 0.6622 0.068 Uiso 1 1 calc R
C6 C -0.1239(3) 0.6535(3) 0.5836(2) 0.0565(9) Uani 1 1 d .
H6 H -0.1569 0.6266 0.5390 0.068 Uiso 1 1 calc R
C7 C 0.0047(3) 0.6398(3) 0.5759(2) 0.0478(8) Uani 1 1 d .
H7 H 0.0583 0.6038 0.5258 0.057 Uiso 1 1 calc R
C8 C -0.0397(3) 0.7456(2) 0.9105(2) 0.0404(7) Uani 1 1 d .
C9 C 0.0051(3) 0.6618(2) 0.9595(2) 0.0506(8) Uani 1 1 d .
H9 H 0.0841 0.6201 0.9383 0.061 Uiso 1 1 calc R
C10 C -0.0667(4) 0.6390(3) 1.0405(2) 0.0618(10) Uani 1 1 d .
H10 H -0.0353 0.5827 1.0736 0.074 Uiso 1 1 calc R
C11 C -0.1835(4) 0.6991(3) 1.0717(3) 0.0699(11) Uani 1 1 d .
H11 H -0.2317 0.6833 1.1257 0.084 Uiso 1 1 calc R
C12 C -0.2291(3) 0.7823(3) 1.0235(3) 0.0672(11) Uani 1 1 d .
H12 H -0.3088 0.8227 1.0446 0.081 Uiso 1 1 calc R
C13 C -0.1577(3) 0.8070(3) 0.9436(2) 0.0546(9) Uani 1 1 d .
H13 H -0.1887 0.8648 0.9120 0.066 Uiso 1 1 calc R
C14 C 0.0083(3) 0.9177(2) 0.8060(2) 0.0387(7) Uani 1 1 d .
C15 C 0.0428(3) 0.9717(3) 0.8724(2) 0.0532(8) Uani 1 1 d .
H15 H 0.0909 0.9349 0.9111 0.064 Uiso 1 1 calc R
C16 C 0.0065(4) 1.0801(3) 0.8818(3) 0.0706(11) Uani 1 1 d .
H16 H 0.0312 1.1156 0.9261 0.085 Uiso 1 1 calc R
C17 C -0.0658(4) 1.1349(3) 0.8260(3) 0.0706(11) Uani 1 1 d .
H17 H -0.0921 1.2073 0.8331 0.085 Uiso 1 1 calc R
C18 C -0.0991(4) 1.0824(3) 0.7597(3) 0.0675(11) Uani 1 1 d .
H18 H -0.1475 1.1195 0.7214 0.081 Uiso 1 1 calc R
C19 C -0.0614(3) 0.9745(3) 0.7490(2) 0.0523(8) Uani 1 1 d .
H19 H -0.0835 0.9400 0.7028 0.063 Uiso 1 1 calc R
C20 C 0.4425(2) 0.6029(2) 0.68492(19) 0.0340(6) Uani 1 1 d .
H20 H 0.4182 0.5294 0.6720 0.041 Uiso 1 1 d .
C21 C 0.5026(2) 0.6479(2) 0.59894(19) 0.0359(7) Uani 1 1 d .
C22 C 0.4690(3) 0.7546(2) 0.5862(2) 0.0383(7) Uani 1 1 d .
C23 C 0.5208(3) 0.7991(3) 0.5067(2) 0.0466(8) Uani 1 1 d .
H23 H 0.4981 0.8708 0.4986 0.056 Uiso 1 1 calc R
C24 C 0.6057(3) 0.7361(3) 0.4406(2) 0.0522(9) Uani 1 1 d .
H24 H 0.6408 0.7654 0.3878 0.063 Uiso 1 1 calc R
C25 C 0.6391(3) 0.6294(3) 0.4522(2) 0.0489(8) Uani 1 1 d .
H25 H 0.6957 0.5871 0.4070 0.059 Uiso 1 1 calc R
C26 C 0.5886(3) 0.5852(3) 0.5311(2) 0.0416(7) Uani 1 1 d .
H26 H 0.6121 0.5135 0.5388 0.050 Uiso 1 1 calc R
C27 C 0.2578(3) 0.9265(2) 0.6199(2) 0.0438(7) Uani 1 1 d .
C28 C 0.2298(3) 1.0295(3) 0.6500(3) 0.0597(10) Uani 1 1 d .
H28 H 0.2532 1.0472 0.7028 0.072 Uiso 1 1 calc R
C29 C 0.1663(3) 1.1077(3) 0.6018(4) 0.0809(14) Uani 1 1 d .
H29 H 0.1473 1.1774 0.6221 0.097 Uiso 1 1 calc R
C30 C 0.1325(4) 1.0805(4) 0.5246(4) 0.0911(16) Uani 1 1 d .
H30 H 0.0912 1.1324 0.4919 0.109 Uiso 1 1 calc R
C31 C 0.1582(4) 0.9782(4) 0.4942(3) 0.0790(13) Uani 1 1 d .
H31 H 0.1338 0.9609 0.4417 0.095 Uiso 1 1 calc R
C32 C 0.2207(3) 0.9007(3) 0.5424(2) 0.0580(9) Uani 1 1 d .
H32 H 0.2377 0.8311 0.5223 0.070 Uiso 1 1 calc R
C33 C 0.4305(3) 0.8946(2) 0.7404(2) 0.0431(7) Uani 1 1 d .
C34 C 0.5321(3) 0.9348(3) 0.6967(3) 0.0634(10) Uani 1 1 d .
H34 H 0.5597 0.9242 0.6346 0.076 Uiso 1 1 calc R
C35 C 0.5927(4) 0.9905(3) 0.7450(4) 0.0851(14) Uani 1 1 d .
H35 H 0.6594 1.0185 0.7145 0.102 Uiso 1 1 calc R
C36 C 0.5573(4) 1.0050(3) 0.8354(4) 0.0852(14) Uani 1 1 d .
H36 H 0.6002 1.0414 0.8670 0.102 Uiso 1 1 calc R
C37 C 0.4577(5) 0.9658(3) 0.8798(3) 0.0862(14) Uani 1 1 d .
H37 H 0.4328 0.9754 0.9421 0.103 Uiso 1 1 calc R
C38 C 0.3923(4) 0.9110(3) 0.8320(3) 0.0630(10) Uani 1 1 d .
H38 H 0.3233 0.8859 0.8625 0.076 Uiso 1 1 calc R
C39 C 0.4746(3) 0.6278(2) 0.8402(2) 0.0425(7) Uani 1 1 d .
C40 C 0.5501(3) 0.6106(3) 0.9075(2) 0.0502(8) Uani 1 1 d .
C41 C 0.4934(4) 0.6454(3) 0.9932(2) 0.0657(10) Uani 1 1 d .
H41 H 0.5396 0.6345 1.0390 0.079 Uiso 1 1 calc R
C42 C 0.3685(4) 0.6967(3) 1.0139(2) 0.0669(11) Uani 1 1 d .
H42 H 0.3307 0.7202 1.0726 0.080 Uiso 1 1 calc R
C43 C 0.3025(3) 0.7118(3) 0.9457(2) 0.0533(9) Uani 1 1 d .
H43 H 0.2187 0.7464 0.9591 0.064 Uiso 1 1 calc R
C44 C 0.6846(3) 0.5553(3) 0.8845(2) 0.0673(10) Uani 1 1 d .
H44A H 0.7195 0.5484 0.9382 0.101 Uiso 1 1 calc R
H44B H 0.7307 0.5950 0.8415 0.101 Uiso 1 1 calc R
H44C H 0.6901 0.4870 0.8590 0.101 Uiso 1 1 calc R
O2 O 0.7384(3) 0.3491(2) 0.7227(2) 0.0903(9) Uani 1 1 d .
C45 C 0.5394(5) 0.3019(4) 0.7563(3) 0.0981(15) Uani 1 1 d .
H45A H 0.5680 0.2553 0.8011 0.147 Uiso 1 1 calc R
H45B H 0.4787 0.2747 0.7311 0.147 Uiso 1 1 calc R
H45C H 0.5014 0.3698 0.7837 0.147 Uiso 1 1 calc R
C46 C 0.6473(5) 0.3107(4) 0.6838(3) 0.0842(14) Uani 1 1 d .
H46A H 0.6846 0.2427 0.6546 0.101 Uiso 1 1 calc R
H46B H 0.6193 0.3585 0.6387 0.101 Uiso 1 1 calc R
C47 C 0.8428(6) 0.3616(5) 0.6594(4) 0.122(2) Uani 1 1 d .
H47A H 0.8166 0.4126 0.6160 0.146 Uiso 1 1 calc R
H47B H 0.8807 0.2955 0.6270 0.146 Uiso 1 1 calc R
C48 C 0.9380(5) 0.3975(5) 0.7027(4) 0.123(2) Uani 1 1 d .
H48A H 0.9000 0.4619 0.7363 0.184 Uiso 1 1 calc R
H48B H 1.0070 0.4086 0.6569 0.184 Uiso 1 1 calc R
H48C H 0.9682 0.3450 0.7428 0.184 Uiso 1 1 calc R

loop_
_atom_site_aniso_label
_atom_site_aniso_U_11
_atom_site_aniso_U_22
_atom_site_aniso_U_33
_atom_site_aniso_U_23
_atom_site_aniso_U_13
_atom_site_aniso_U_12
Ir 0.03304(7) 0.03304(7) 0.03143(7) 0.00494(5) -0.00990(5) -0.00797(5)
Cl1 0.0558(4) 0.0370(4) 0.0482(4) 0.0101(3) -0.0016(4) -0.0141(3)
P1 0.0352(4) 0.0347(4) 0.0347(4) 0.0057(3) -0.0070(3) -0.0078(3)
P2 0.0348(4) 0.0339(4) 0.0408(4) 0.0064(3) -0.0117(3) -0.0112(3)
N1 0.0434(14) 0.0467(16) 0.0355(14) 0.0013(12) -0.0136(11) -0.0074(12)
N2 0.0372(13) 0.0516(17) 0.0443(16) 0.0067(13) -0.0143(12) 0.0000(12)
O1 0.0412(12) 0.0730(16) 0.0384(12) -0.0094(11) -0.0067(10) -0.0107(11)
C1 0.0347(15) 0.0357(16) 0.0349(16) 0.0041(13) -0.0088(13) -0.0126(12)
C2 0.0368(15) 0.0373(17) 0.0401(17) 0.0111(14) -0.0129(13) -0.0118(13)
C3 0.0391(16) 0.0354(17) 0.0442(18) 0.0088(14) -0.0117(14) -0.0106(13)
C4 0.0346(16) 0.049(2) 0.067(2) 0.0057(17) -0.0094(16) -0.0095(14)
C5 0.0374(17) 0.059(2) 0.082(3) 0.016(2) -0.0250(19) -0.0180(16)
C6 0.055(2) 0.064(2) 0.063(2) 0.0087(19) -0.0290(19) -0.0263(18)
C7 0.0490(18) 0.056(2) 0.0465(19) 0.0064(16) -0.0202(15) -0.0189(16)
C8 0.0459(17) 0.0388(18) 0.0354(16) 0.0038(14) -0.0012(14) -0.0126(14)
C9 0.063(2) 0.043(2) 0.0402(18) 0.0050(15) -0.0005(16) -0.0059(16)
C10 0.083(3) 0.049(2) 0.047(2) 0.0134(17) 0.0005(19) -0.013(2)
C11 0.082(3) 0.062(3) 0.055(2) 0.004(2) 0.020(2) -0.020(2)
C12 0.060(2) 0.060(2) 0.066(3) 0.003(2) 0.019(2) -0.0068(19)
C13 0.053(2) 0.048(2) 0.055(2) 0.0076(16) 0.0051(17) -0.0060(16)
C14 0.0383(15) 0.0372(17) 0.0400(17) 0.0070(14) -0.0052(13) -0.0091(13)
C15 0.070(2) 0.048(2) 0.0425(19) 0.0070(16) -0.0124(17) -0.0132(17)
C16 0.105(3) 0.048(2) 0.059(2) -0.0056(19) -0.008(2) -0.024(2)
C17 0.082(3) 0.037(2) 0.082(3) 0.008(2) 0.002(2) -0.0053(19)
C18 0.066(2) 0.046(2) 0.092(3) 0.024(2) -0.026(2) -0.0062(18)
C19 0.0545(19) 0.044(2) 0.064(2) 0.0127(17) -0.0215(17) -0.0123(16)
C20 0.0354(15) 0.0346(16) 0.0330(15) 0.0016(12) -0.0113(12) -0.0056(12)
C21 0.0291(14) 0.0467(18) 0.0362(16) 0.0003(14) -0.0119(13) -0.0125(13)
C22 0.0349(15) 0.0451(18) 0.0399(17) 0.0035(14) -0.0127(13) -0.0147(13)
C23 0.0488(18) 0.049(2) 0.0466(19) 0.0078(16) -0.0109(16) -0.0198(16)
C24 0.0489(19) 0.072(3) 0.0422(19) 0.0092(17) -0.0069(16) -0.0302(18)
C25 0.0380(17) 0.071(2) 0.0387(18) -0.0088(17) -0.0025(14) -0.0184(16)
C26 0.0340(15) 0.0480(19) 0.0453(18) -0.0037(15) -0.0116(14) -0.0101(14)
C27 0.0367(16) 0.0425(19) 0.053(2) 0.0197(15) -0.0080(14) -0.0127(14)
C28 0.0445(18) 0.045(2) 0.093(3) 0.0145(19) -0.0174(19) -0.0122(16)
C29 0.053(2) 0.045(2) 0.149(5) 0.034(3) -0.026(3) -0.0140(18)
C30 0.061(3) 0.084(4) 0.133(5) 0.068(3) -0.032(3) -0.017(2)
C31 0.068(3) 0.096(4) 0.076(3) 0.041(3) -0.028(2) -0.013(2)
C32 0.058(2) 0.063(2) 0.057(2) 0.0231(18) -0.0224(18) -0.0126(18)
C33 0.0374(16) 0.0370(17) 0.058(2) -0.0003(15) -0.0171(15) -0.0062(13)
C34 0.051(2) 0.065(2) 0.078(3) -0.016(2) -0.0094(19) -0.0244(18)
C35 0.056(2) 0.080(3) 0.127(4) -0.024(3) -0.018(3) -0.030(2)
C36 0.080(3) 0.071(3) 0.119(4) -0.022(3) -0.048(3) -0.019(2)
C37 0.132(4) 0.070(3) 0.072(3) -0.010(2) -0.044(3) -0.034(3)
C38 0.080(3) 0.057(2) 0.058(2) -0.0050(18) -0.017(2) -0.026(2)
C39 0.0500(19) 0.0418(18) 0.0395(18) 0.0090(14) -0.0142(15) -0.0134(15)
C40 0.0475(18) 0.058(2) 0.050(2) 0.0101(16) -0.0243(16) -0.0098(16)
C41 0.071(2) 0.088(3) 0.043(2) 0.0031(19) -0.0295(19) -0.010(2)
C42 0.069(2) 0.091(3) 0.041(2) -0.0032(19) -0.0192(18) -0.006(2)
C43 0.057(2) 0.065(2) 0.0382(19) -0.0018(17) -0.0147(16) -0.0077(17)
C44 0.060(2) 0.085(3) 0.061(2) 0.008(2) -0.0284(19) -0.009(2)
O2 0.110(2) 0.094(2) 0.0579(17) 0.0031(16) 0.0008(17) -0.0180(19)
C45 0.122(4) 0.105(4) 0.080(3) 0.013(3) -0.042(3) -0.032(3)
C46 0.121(4) 0.073(3) 0.055(3) -0.005(2) -0.033(3) 0.004(3)
C47 0.133(5) 0.106(4) 0.088(4) 0.030(3) 0.026(4) 0.019(4)
C48 0.102(4) 0.105(5) 0.152(6) 0.041(4) 0.001(4) -0.023(3)

loop_
_atom_type_symbol
_atom_type_description
_atom_type_scat_dispersion_real
_atom_type_scat_dispersion_imag
_atom_type_scat_source
C C 0.0033 0.0016 'International Tables Vol C Tables 4.2.6.8 and 6.1.1.4'
H H 0.0000 0.0000 'International Tables Vol C Tables 4.2.6.8 and 6.1.1.4'
N N 0.0061 0.0033 'International Tables Vol C Tables 4.2.6.8 and 6.1.1.4'
P P 0.1023 0.0942 'International Tables Vol C Tables 4.2.6.8 and 6.1.1.4'
Cl Cl 0.1484 0.1585 'International Tables Vol C Tables 4.2.6.8 and 6.1.1.4'
Ir Ir -1.4442 7.9887 'International Tables Vol C Tables 4.2.6.8 and 6.1.1.4'
O O 0.0106 0.0060 'International Tables Vol C Tables 4.2.6.8 and 6.1.1.4'

loop_
_geom_angle_atom_site_label_1
_geom_angle_atom_site_label_2
_geom_angle_atom_site_label_3
_geom_angle
C1 Ir C20 90.95(11)
C1 Ir N1 167.21(10)
C20 Ir N1 80.25(10)
C1 Ir P2 90.56(8)
C20 Ir P2 81.18(8)
N1 Ir P2 97.17(7)
C1 Ir P1 83.47(8)
C20 Ir P1 173.29(7)
N1 Ir P1 104.63(7)
P2 Ir P1 102.52(3)
C1 Ir Cl1 83.71(8)
C20 Ir Cl1 85.51(8)
N1 Ir Cl1 86.35(7)
P2 Ir Cl1 165.42(3)
P1 Ir Cl1 90.17(3)
C3 P1 C14 105.23(14)
C3 P1 C8 103.73(14)
C14 P1 C8 99.55(13)
C3 P1 Ir 101.03(10)
C14 P1 Ir 120.49(9)
C8 P1 Ir 124.43(10)
C22 P2 C27 103.22(14)
C22 P2 C33 104.55(13)
C27 P2 C33 102.28(14)
C22 P2 Ir 103.00(10)
C27 P2 Ir 122.12(9)
C33 P2 Ir 119.34(11)
C43 N1 C39 118.8(3)
C43 N1 Ir 128.3(2)
C39 N1 Ir 112.87(19)
C39 N2 C20 122.7(2)
C39 N2 H2 115.5
C20 N2 H2 115.9
O1 C1 C2 115.7(2)
O1 C1 Ir 126.2(2)
C2 C1 Ir 118.0(2)
C7 C2 C3 120.0(3)
C7 C2 C1 120.2(3)
C3 C2 C1 119.8(3)
C2 C3 C4 119.0(3)
C2 C3 P1 114.6(2)
C4 C3 P1 126.4(2)
C5 C4 C3 120.2(3)
C5 C4 H4 119.9
C3 C4 H4 119.9
C4 C5 C6 120.7(3)
C4 C5 H5 119.6
C6 C5 H5 119.6
C7 C6 C5 119.8(3)
C7 C6 H6 120.1
C5 C6 H6 120.1
C2 C7 C6 120.2(3)
C2 C7 H7 119.9
C6 C7 H7 119.9
C9 C8 C13 118.8(3)
C9 C8 P1 120.7(2)
C13 C8 P1 120.5(2)
C8 C9 C10 120.5(3)
C8 C9 H9 119.8
C10 C9 H9 119.8
C9 C10 C11 120.2(3)
C9 C10 H10 119.9
C11 C10 H10 119.9
C12 C11 C10 119.9(3)
C12 C11 H11 120.0
C10 C11 H11 120.0
C11 C12 C13 120.5(3)
C11 C12 H12 119.7
C13 C12 H12 119.7
C8 C13 C12 120.1(3)
C8 C13 H13 119.9
C12 C13 H13 119.9
C15 C14 C19 118.3(3)
C15 C14 P1 118.1(2)
C19 C14 P1 123.6(2)
C14 C15 C16 120.8(3)
C14 C15 H15 119.6
C16 C15 H15 119.6
C15 C16 C17 120.1(4)
C15 C16 H16 120.0
C17 C16 H16 120.0
C16 C17 C18 119.5(4)
C16 C17 H17 120.2
C18 C17 H17 120.2
C19 C18 C17 120.7(4)
C19 C18 H18 119.6
C17 C18 H18 119.6
C18 C19 C14 120.6(3)
C18 C19 H19 119.7
C14 C19 H19 119.7
N2 C20 C21 110.8(2)
N2 C20 Ir 106.96(18)
C21 C20 Ir 113.97(19)
N2 C20 H20 113.3
C21 C20 H20 111.5
Ir C20 H20 99.9
C22 C21 C26 119.0(3)
C22 C21 C20 118.8(3)
C26 C21 C20 122.2(3)
C21 C22 C23 120.6(3)
C21 C22 P2 112.8(2)
C23 C22 P2 126.4(2)
C24 C23 C22 119.6(3)
C24 C23 H23 120.2
C22 C23 H23 120.2
C25 C24 C23 120.3(3)
C25 C24 H24 119.8
C23 C24 H24 119.8
C24 C25 C26 120.2(3)
C24 C25 H25 119.9
C26 C25 H25 119.9
C25 C26 C21 120.3(3)
C25 C26 H26 119.9
C21 C26 H26 119.9
C28 C27 C32 119.4(3)
C28 C27 P2 122.3(3)
C32 C27 P2 118.3(3)
C27 C28 C29 120.5(4)
C27 C28 H28 119.7
C29 C28 H28 119.7
C30 C29 C28 119.0(4)
C30 C29 H29 120.5
C28 C29 H29 120.5
C29 C30 C31 121.3(4)
C29 C30 H30 119.4
C31 C30 H30 119.4
C30 C31 C32 119.6(4)
C30 C31 H31 120.2
C32 C31 H31 120.2
C31 C32 C27 120.2(4)
C31 C32 H32 119.9
C27 C32 H32 119.9
C38 C33 C34 118.6(3)
C38 C33 P2 120.4(2)
C34 C33 P2 121.0(3)
C33 C34 C35 120.3(4)
C33 C34 H34 119.9
C35 C34 H34 119.9
C36 C35 C34 121.4(4)
C36 C35 H35 119.3
C34 C35 H35 119.3
C37 C36 C35 119.3(4)
C37 C36 H36 120.4
C35 C36 H36 120.4
C36 C37 C38 120.5(4)
C36 C37 H37 119.7
C38 C37 H37 119.7
C33 C38 C37 119.9(4)
C33 C38 H38 120.1
C37 C38 H38 120.1
N2 C39 N1 116.5(3)
N2 C39 C40 121.9(3)
N1 C39 C40 121.6(3)
C41 C40 C39 117.0(3)
C41 C40 C44 122.0(3)
C39 C40 C44 121.0(3)
C40 C41 C42 121.6(3)
C40 C41 H41 119.2
C42 C41 H41 119.2
C43 C42 C41 118.2(3)
C43 C42 H42 120.9
C41 C42 H42 120.9
C42 C43 N1 122.9(3)
C42 C43 H43 118.6
N1 C43 H43 118.6
C40 C44 H44A 109.5
C40 C44 H44B 109.5
H44A C44 H44B 109.5
C40 C44 H44C 109.5
H44A C44 H44C 109.5
H44B C44 H44C 109.5
C47 O2 C46 113.1(4)
C46 C45 H45A 109.5
C46 C45 H45B 109.5
H45A C45 H45B 109.5
C46 C45 H45C 109.5
H45A C45 H45C 109.5
H45B C45 H45C 109.5
O2 C46 C45 108.9(4)
O2 C46 H46A 109.9
C45 C46 H46A 109.9
O2 C46 H46B 109.9
C45 C46 H46B 109.9
H46A C46 H46B 108.3
O2 C47 C48 111.6(5)
O2 C47 H47A 109.3
C48 C47 H47A 109.3
O2 C47 H47B 109.3
C48 C47 H47B 109.3
H47A C47 H47B 108.0
C47 C48 H48A 109.5
C47 C48 H48B 109.5
H48A C48 H48B 109.5
C47 C48 H48C 109.5
H48A C48 H48C 109.5
H48B C48 H48C 109.5

loop_
_geom_bond_atom_site_label_1
_geom_bond_atom_site_label_2
_geom_bond_distance
Ir C1 2.020(3)
Ir C20 2.110(3)
Ir N1 2.160(2)
Ir P2 2.2526(7)
Ir P1 2.3552(7)
Ir Cl1 2.4304(7)
P1 C3 1.820(3)
P1 C14 1.829(3)
P1 C8 1.847(3)
P2 C22 1.815(3)
P2 C27 1.834(3)
P2 C33 1.832(3)
N1 C43 1.346(4)
N1 C39 1.349(4)
N2 C39 1.352(4)
N2 C20 1.467(3)
N2 H2 0.9293
O1 C1 1.224(3)
C1 C2 1.523(4)
C2 C7 1.386(4)
C2 C3 1.389(4)
C3 C4 1.403(4)
C4 C5 1.368(5)
C4 H4 0.9300
C5 C6 1.376(5)
C5 H5 0.9300
C6 C7 1.382(4)
C6 H6 0.9300
C7 H7 0.9300
C8 C9 1.375(4)
C8 C13 1.389(4)
C9 C10 1.388(4)
C9 H9 0.9300
C10 C11 1.367(5)
C10 H10 0.9300
C11 C12 1.364(5)
C11 H11 0.9300
C12 C13 1.381(4)
C12 H12 0.9300
C13 H13 0.9300
C14 C15 1.386(4)
C14 C19 1.378(4)
C15 C16 1.389(5)
C15 H15 0.9300
C16 C17 1.371(5)
C16 H16 0.9300
C17 C18 1.366(5)
C17 H17 0.9300
C18 C19 1.385(5)
C18 H18 0.9300
C19 H19 0.9300
C20 C21 1.509(4)
C20 H20 1.0753
C21 C22 1.386(4)
C21 C26 1.395(4)
C22 C23 1.399(4)
C23 C24 1.377(5)
C23 H23 0.9300
C24 C25 1.382(5)
C24 H24 0.9300
C25 C26 1.385(4)
C25 H25 0.9300
C26 H26 0.9300
C27 C28 1.376(4)
C27 C32 1.381(5)
C28 C29 1.398(5)
C28 H28 0.9300
C29 C30 1.363(6)
C29 H29 0.9300
C30 C31 1.370(6)
C30 H30 0.9300
C31 C32 1.387(5)
C31 H31 0.9300
C32 H32 0.9300
C33 C38 1.371(5)
C33 C34 1.386(4)
C34 C35 1.382(5)
C34 H34 0.9300
C35 C36 1.349(6)
C35 H35 0.9300
C36 C37 1.365(6)
C36 H36 0.9300
C37 C38 1.408(5)
C37 H37 0.9300
C38 H38 0.9300
C39 C40 1.425(4)
C40 C41 1.362(5)
C40 C44 1.493(4)
C41 C42 1.385(5)
C41 H41 0.9300
C42 C43 1.366(4)
C42 H42 0.9300
C43 H43 0.9300
C44 H44A 0.9600
C44 H44B 0.9600
C44 H44C 0.9600
O2 C47 1.386(6)
O2 C46 1.434(5)
C45 C46 1.478(6)
C45 H45A 0.9600
C45 H45B 0.9600
C45 H45C 0.9600
C46 H46A 0.9700
C46 H46B 0.9700
C47 C48 1.496(8)
C47 H47A 0.9700
C47 H47B 0.9700
C48 H48A 0.9600
C48 H48B 0.9600
C48 H48C 0.9600

loop_
_geom_hbond_atom_site_label_D
_geom_hbond_atom_site_label_H
_geom_hbond_atom_site_label_A
_geom_hbond_distance_DH
_geom_hbond_distance_HA
_geom_hbond_distance_DA
_geom_hbond_angle_DHA
N2 H2 O2 0.93 2.70 3.584(4) 158.9

loop_
_geom_torsion_atom_site_label_1
_geom_torsion_atom_site_label_2
_geom_torsion_atom_site_label_3
_geom_torsion_atom_site_label_4
_geom_torsion
C1 Ir P1 C3 12.97(12)
C20 Ir P1 C3 -20.9(7)
N1 Ir P1 C3 -156.95(12)
P2 Ir P1 C3 102.09(10)
Cl1 Ir P1 C3 -70.68(10)
C1 Ir P1 C14 -102.20(14)
C20 Ir P1 C14 -136.0(7)
N1 Ir P1 C14 87.88(13)
P2 Ir P1 C14 -13.08(12)
Cl1 Ir P1 C14 174.15(12)
C1 Ir P1 C8 128.24(14)
C20 Ir P1 C8 94.4(7)
N1 Ir P1 C8 -41.69(14)
P2 Ir P1 C8 -142.64(12)
Cl1 Ir P1 C8 44.59(12)
C1 Ir P2 C22 -66.57(12)
C20 Ir P2 C22 24.30(12)
N1 Ir P2 C22 103.21(11)
P1 Ir P2 C22 -150.00(9)
Cl1 Ir P2 C22 -0.01(15)
C1 Ir P2 C27 48.39(15)
C20 Ir P2 C27 139.26(15)
N1 Ir P2 C27 -141.83(15)
P1 Ir P2 C27 -35.04(13)
Cl1 Ir P2 C27 114.95(16)
C1 Ir P2 C33 178.24(14)
C20 Ir P2 C33 -90.88(13)
N1 Ir P2 C33 -11.97(13)
P1 Ir P2 C33 94.81(11)
Cl1 Ir P2 C33 -115.19(14)
C1 Ir N1 C43 -128.1(4)
C20 Ir N1 C43 -175.1(3)
P2 Ir N1 C43 105.2(3)
P1 Ir N1 C43 0.2(3)
Cl1 Ir N1 C43 -89.0(3)
C1 Ir N1 C39 49.0(5)
C20 Ir N1 C39 1.9(2)
P2 Ir N1 C39 -77.8(2)
P1 Ir N1 C39 177.20(19)
Cl1 Ir N1 C39 88.0(2)
C20 Ir C1 O1 -15.8(3)
N1 Ir C1 O1 -62.0(6)
P2 Ir C1 O1 65.4(3)
P1 Ir C1 O1 167.9(3)
Cl1 Ir C1 O1 -101.2(3)
C20 Ir C1 C2 159.5(2)
N1 Ir C1 C2 113.3(4)
P2 Ir C1 C2 -119.3(2)
P1 Ir C1 C2 -16.8(2)
Cl1 Ir C1 C2 74.1(2)
O1 C1 C2 C7 11.9(4)
Ir C1 C2 C7 -163.9(2)
O1 C1 C2 C3 -168.1(3)
Ir C1 C2 C3 16.1(4)
C7 C2 C3 C4 -1.5(4)
C1 C2 C3 C4 178.5(3)
C7 C2 C3 P1 177.5(2)
C1 C2 C3 P1 -2.5(4)
C14 P1 C3 C2 117.0(2)
C8 P1 C3 C2 -138.9(2)
Ir P1 C3 C2 -9.1(2)
C14 P1 C3 C4 -64.0(3)
C8 P1 C3 C4 40.1(3)
Ir P1 C3 C4 169.9(3)
C2 C3 C4 C5 0.5(5)
P1 C3 C4 C5 -178.4(3)
C3 C4 C5 C6 0.8(5)
C4 C5 C6 C7 -1.1(5)
C3 C2 C7 C6 1.2(5)
C1 C2 C7 C6 -178.8(3)
C5 C6 C7 C2 0.1(5)
C3 P1 C8 C9 105.4(3)
C14 P1 C8 C9 -146.2(3)
Ir P1 C8 C9 -8.6(3)
C3 P1 C8 C13 -73.3(3)
C14 P1 C8 C13 35.1(3)
Ir P1 C8 C13 172.7(2)
C13 C8 C9 C10 0.2(5)
P1 C8 C9 C10 -178.5(3)
C8 C9 C10 C11 0.8(6)
C9 C10 C11 C12 -0.5(6)
C10 C11 C12 C13 -0.6(6)
C9 C8 C13 C12 -1.3(5)
P1 C8 C13 C12 177.4(3)
C11 C12 C13 C8 1.5(6)
C3 P1 C14 C15 172.2(2)
C8 P1 C14 C15 65.0(3)
Ir P1 C14 C15 -74.9(3)
C3 P1 C14 C19 -5.8(3)
C8 P1 C14 C19 -113.0(3)
Ir P1 C14 C19 107.2(3)
C19 C14 C15 C16 0.8(5)
P1 C14 C15 C16 -177.2(3)
C14 C15 C16 C17 0.9(6)
C15 C16 C17 C18 -1.6(6)
C16 C17 C18 C19 0.6(6)
C17 C18 C19 C14 1.2(6)
C15 C14 C19 C18 -1.9(5)
P1 C14 C19 C18 176.1(3)
C39 N2 C20 C21 134.7(3)
C39 N2 C20 Ir 10.0(3)
C1 Ir C20 N2 -176.31(19)
N1 Ir C20 N2 -5.63(18)
P2 Ir C20 N2 93.27(17)
P1 Ir C20 N2 -142.7(6)
Cl1 Ir C20 N2 -92.69(17)
C1 Ir C20 C21 60.9(2)
N1 Ir C20 C21 -128.4(2)
P2 Ir C20 C21 -29.48(18)
P1 Ir C20 C21 94.5(7)
Cl1 Ir C20 C21 144.55(19)
N2 C20 C21 C22 -94.3(3)
Ir C20 C21 C22 26.3(3)
N2 C20 C21 C26 87.2(3)
Ir C20 C21 C26 -152.1(2)
C26 C21 C22 C23 -0.3(4)
C20 C21 C22 C23 -178.8(3)
C26 C21 C22 P2 175.6(2)
C20 C21 C22 P2 -2.9(3)
C27 P2 C22 C21 -146.8(2)
C33 P2 C22 C21 106.5(2)
Ir P2 C22 C21 -18.9(2)
C27 P2 C22 C23 28.9(3)
C33 P2 C22 C23 -77.8(3)
Ir P2 C22 C23 156.8(2)
C21 C22 C23 C24 0.2(4)
P2 C22 C23 C24 -175.2(2)
C22 C23 C24 C25 0.4(5)
C23 C24 C25 C26 -0.8(5)
C24 C25 C26 C21 0.7(4)
C22 C21 C26 C25 -0.1(4)
C20 C21 C26 C25 178.3(2)
C22 P2 C27 C28 -129.7(3)
C33 P2 C27 C28 -21.3(3)
Ir P2 C27 C28 115.4(2)
C22 P2 C27 C32 48.3(3)
C33 P2 C27 C32 156.6(2)
Ir P2 C27 C32 -66.6(3)
C32 C27 C28 C29 -1.1(5)
P2 C27 C28 C29 176.8(3)
C27 C28 C29 C30 0.0(5)
C28 C29 C30 C31 0.8(6)
C29 C30 C31 C32 -0.6(6)
C30 C31 C32 C27 -0.6(6)
C28 C27 C32 C31 1.4(5)
P2 C27 C32 C31 -176.7(3)
C22 P2 C33 C38 -147.5(3)
C27 P2 C33 C38 105.1(3)
Ir P2 C33 C38 -33.2(3)
C22 P2 C33 C34 32.9(3)
C27 P2 C33 C34 -74.5(3)
Ir P2 C33 C34 147.2(2)
C38 C33 C34 C35 -0.3(5)
P2 C33 C34 C35 179.3(3)
C33 C34 C35 C36 1.7(7)
C34 C35 C36 C37 -1.4(7)
C35 C36 C37 C38 -0.2(7)
C34 C33 C38 C37 -1.3(5)
P2 C33 C38 C37 179.1(3)
C36 C37 C38 C33 1.5(6)
C20 N2 C39 N1 -9.1(4)
C20 N2 C39 C40 172.9(3)
C43 N1 C39 N2 -179.7(3)
Ir N1 C39 N2 2.9(3)
C43 N1 C39 C40 -1.8(4)
Ir N1 C39 C40 -179.1(2)
N2 C39 C40 C41 179.8(3)
N1 C39 C40 C41 1.9(5)
N2 C39 C40 C44 -1.2(5)
N1 C39 C40 C44 -179.0(3)
C39 C40 C41 C42 -1.0(6)
C44 C40 C41 C42 179.9(4)
C40 C41 C42 C43 0.0(6)
C41 C42 C43 N1 0.1(6)
C39 N1 C43 C42 0.7(5)
Ir N1 C43 C42 177.6(3)
C47 O2 C46 C45 -179.1(4)
C46 O2 C47 C48 -177.7(4)
